data_7115568
loop_
_publ_author_name
'Jie-Cheng Deng'
'Chih-Wei Kuo'
'Shih-Ching Chuang'

_publ_section_title
;
 Nucleophilic conjugate 1,3-addition of phosphines to oligoynoates
;
_journal_name_full Chem.Commun.
_journal_page_first 10580
_journal_paper_doi 10.1039/C4cc02870H
_journal_volume 50
_journal_year 2014
_chemical_formula_moiety 'C42 H24 N O4 P'
_chemical_formula_sum 'C42 H24 N O4 P'
_chemical_formula_weight 637.59
_chemical_name_systematic
;
?
;
_space_group_IT_number 2
_symmetry_cell_setting triclinic
_symmetry_space_group_name_Hall '-P 1'
_symmetry_space_group_name_H-M 'P -1'
_atom_sites_solution_hydrogens geom
_atom_sites_solution_primary direct
_atom_sites_solution_secondary difmap
_audit_creation_method SHELXL-97
_cell_angle_alpha 97.5580(10)
_cell_angle_beta 92.4750(10)
_cell_angle_gamma 116.5570(10)
_cell_formula_units_Z 2
_cell_length_a 10.2329(2)
_cell_length_b 10.2980(2)
_cell_length_c 17.3524(5)
_cell_measurement_reflns_used 13791
_cell_measurement_temperature 200(2)
_cell_measurement_theta_max 25.028
_cell_measurement_theta_min 2.037
_cell_volume 1610.67(7)
_computing_cell_refinement 'HKL Scalepack (Otwinowski & Minor 1997)'
_computing_data_collection 'Collect (Nonius BV, 1997-2000)'
_computing_data_reduction 'HKL Denzo and Scalepack'
_computing_molecular_graphics 'Ortep-3 for Windows (Farrugia, 1997)'
_computing_publication_material 'WinGX publication routines (Farrugia, 1999)'
_computing_structure_refinement 'SHELXL-97 (Sheldrick, 1997)'
_computing_structure_solution 'SHELXS-86 (Sheldrick, 1986)'
_diffrn_ambient_temperature 200(2)
_diffrn_detector_area_resol_mean 9
_diffrn_measured_fraction_theta_full 0.993
_diffrn_measured_fraction_theta_max 0.993
_diffrn_measurement_device_type KappaCCD
_diffrn_measurement_method 'CCD rotation images, thick slices'
_diffrn_radiation_monochromator graphite
_diffrn_radiation_source 'fine-focus sealed tube'
_diffrn_radiation_type MoK\a
_diffrn_radiation_wavelength 0.71073
_diffrn_reflns_av_R_equivalents 0.0812
_diffrn_reflns_av_sigmaI/netI 0.0783
_diffrn_reflns_limit_h_max 12
_diffrn_reflns_limit_h_min -12
_diffrn_reflns_limit_k_max 11
_diffrn_reflns_limit_k_min -12
_diffrn_reflns_limit_l_max 20
_diffrn_reflns_limit_l_min -20
_diffrn_reflns_number 17911
_diffrn_reflns_theta_full 25.08
_diffrn_reflns_theta_max 25.08
_diffrn_reflns_theta_min 2.24
_exptl_absorpt_coefficient_mu 0.131
_exptl_absorpt_correction_T_max 1.1733
_exptl_absorpt_correction_T_min 0.8327
_exptl_absorpt_correction_type multi-scan
_exptl_absorpt_process_details
;
?
;
_exptl_crystal_colour green-brown(dark)
_exptl_crystal_density_diffrn 1.315
_exptl_crystal_density_method 'not measured'
_exptl_crystal_description prism
_exptl_crystal_F_000 660
_exptl_crystal_size_max 0.51
_exptl_crystal_size_mid 0.22
_exptl_crystal_size_min 0.07
_refine_diff_density_max 0.370
_refine_diff_density_min -0.553
_refine_diff_density_rms 0.117
_refine_ls_extinction_method none
_refine_ls_goodness_of_fit_ref 1.105
_refine_ls_hydrogen_treatment constr
_refine_ls_matrix_type full
_refine_ls_number_parameters 433
_refine_ls_number_reflns 5696
_refine_ls_number_restraints 0
_refine_ls_restrained_S_all 1.105
_refine_ls_R_factor_all 0.1107
_refine_ls_R_factor_gt 0.0626
_refine_ls_shift/su_max 0.000
_refine_ls_shift/su_mean 0.000
_refine_ls_structure_factor_coef Fsqd
_refine_ls_weighting_details 'calc w=1/[\s^2^(Fo^2^)+(0.1083P)^2^+0.2013P] where P=(Fo^2^+2Fc^2^)/3'
_refine_ls_weighting_scheme calc
_refine_ls_wR_factor_gt 0.1591
_refine_ls_wR_factor_ref 0.2040
_reflns_number_gt 3779
_reflns_number_total 5696
_reflns_threshold_expression >2sigma(I)
_cod_data_source_file c4cc02870h2.cif
_cod_data_source_block 12933
_cod_original_cell_volume 1610.66(6)
_cod_database_code 7115568

loop_
_symmetry_equiv_pos_as_xyz
'x, y, z'
'-x, -y, -z'

loop_
_atom_site_label
_atom_site_type_symbol
_atom_site_fract_x
_atom_site_fract_y
_atom_site_fract_z
_atom_site_U_iso_or_equiv
_atom_site_adp_type
_atom_site_occupancy
_atom_site_symmetry_multiplicity
_atom_site_calc_flag
_atom_site_refinement_flags
C1 C 0.9453(4) 1.1633(3) 0.36797(19) 0.0272(8) Uani 1 1 d .
C2 C 0.9665(4) 1.2089(4) 0.2955(2) 0.0345(8) Uani 1 1 d .
H2 H 0.8855 1.1999 0.2623 0.041 Uiso 1 1 calc R
C3 C 1.1057(4) 1.2673(4) 0.2719(2) 0.0392(9) Uani 1 1 d .
H3 H 1.1200 1.2985 0.2224 0.047 Uiso 1 1 calc R
C4 C 1.2230(4) 1.2805(4) 0.3190(2) 0.0407(9) Uani 1 1 d .
H4 H 1.3178 1.3186 0.3015 0.049 Uiso 1 1 calc R
C5 C 1.2047(4) 1.2390(4) 0.3918(2) 0.0399(9) Uani 1 1 d .
H5 H 1.2871 1.2507 0.4248 0.048 Uiso 1 1 calc R
C6 C 1.0675(4) 1.1809(4) 0.4165(2) 0.0334(8) Uani 1 1 d .
H6 H 1.0551 1.1523 0.4666 0.040 Uiso 1 1 calc R
C7 C 0.7197(4) 0.8867(3) 0.40114(19) 0.0288(8) Uani 1 1 d .
C8 C 0.8151(4) 0.8282(4) 0.3811(2) 0.0357(9) Uani 1 1 d .
H8 H 0.9097 0.8898 0.3678 0.043 Uiso 1 1 calc R
C9 C 0.7719(5) 0.6800(4) 0.3807(2) 0.0438(10) Uani 1 1 d .
H9 H 0.8369 0.6402 0.3665 0.053 Uiso 1 1 calc R
C10 C 0.6353(5) 0.5896(4) 0.4007(2) 0.0455(10) Uani 1 1 d .
H10 H 0.6070 0.4885 0.4012 0.055 Uiso 1 1 calc R
C11 C 0.5399(5) 0.6469(4) 0.4199(2) 0.0444(10) Uani 1 1 d .
H11 H 0.4456 0.5846 0.4334 0.053 Uiso 1 1 calc R
C12 C 0.5801(4) 0.7937(4) 0.4198(2) 0.0374(9) Uani 1 1 d .
H12 H 0.5131 0.8318 0.4325 0.045 Uiso 1 1 calc R
C13 C 0.7813(4) 1.1711(4) 0.49718(19) 0.0288(8) Uani 1 1 d .
C14 C 0.7616(4) 1.1014(4) 0.5620(2) 0.0362(9) Uani 1 1 d .
H14 H 0.7304 0.9983 0.5552 0.043 Uiso 1 1 calc R
C15 C 0.7871(5) 1.1809(4) 0.6364(2) 0.0469(10) Uani 1 1 d .
H15 H 0.7750 1.1328 0.6806 0.056 Uiso 1 1 calc R
C16 C 0.8305(4) 1.3310(4) 0.6465(2) 0.0478(10) Uani 1 1 d .
H16 H 0.8469 1.3855 0.6976 0.057 Uiso 1 1 calc R
C17 C 0.8498(4) 1.4008(4) 0.5826(2) 0.0435(10) Uani 1 1 d .
H17 H 0.8797 1.5036 0.5897 0.052 Uiso 1 1 calc R
C18 C 0.8259(4) 1.3223(4) 0.5081(2) 0.0365(9) Uani 1 1 d .
H18 H 0.8398 1.3713 0.4641 0.044 Uiso 1 1 calc R
C19 C 0.6324(4) 1.0848(3) 0.33771(19) 0.0273(8) Uani 1 1 d .
C20 C 0.5423(4) 1.1550(4) 0.3538(2) 0.0298(8) Uani 1 1 d .
C21 C 0.4735(4) 1.0316(4) 0.2286(2) 0.0321(8) Uani 1 1 d .
C22 C 0.3851(4) 0.9846(4) 0.1536(2) 0.0375(9) Uani 1 1 d .
C23 C 0.2711(5) 1.0206(5) 0.1399(2) 0.0500(11) Uani 1 1 d .
H23 H 0.2505 1.0777 0.1806 0.060 Uiso 1 1 calc R
C24 C 0.1882(5) 0.9746(5) 0.0682(3) 0.0537(11) Uani 1 1 d .
H24 H 0.1100 0.9988 0.0596 0.064 Uiso 1 1 calc R
C25 C 0.2185(4) 0.8942(4) 0.0097(2) 0.0439(10) Uani 1 1 d .
C26 C 0.3274(6) 0.8565(7) 0.0213(3) 0.0872(19) Uani 1 1 d .
H26 H 0.3464 0.7988 -0.0198 0.105 Uiso 1 1 calc R
C27 C 0.4099(6) 0.9019(7) 0.0923(3) 0.0834(18) Uani 1 1 d .
H27 H 0.4869 0.8757 0.0998 0.100 Uiso 1 1 calc R
C28 C 0.5854(4) 1.0064(4) 0.2576(2) 0.0323(8) Uani 1 1 d .
C29 C 0.6495(4) 0.9229(4) 0.2191(2) 0.0369(9) Uani 1 1 d .
C30 C 0.7192(4) 0.8612(4) 0.1944(2) 0.0396(9) Uani 1 1 d .
C31 C 0.8020(5) 0.7938(4) 0.1713(2) 0.0476(10) Uani 1 1 d .
C32 C 0.8763(5) 0.7331(5) 0.1554(3) 0.0526(11) Uani 1 1 d .
C33 C 0.9607(5) 0.6633(5) 0.1407(3) 0.0596(12) Uani 1 1 d .
C34 C 1.0396(6) 0.6058(5) 0.1307(3) 0.0639(13) Uani 1 1 d .
C35 C 1.1351(6) 0.5479(5) 0.1216(3) 0.0649(14) Uani 1 1 d .
C36 C 1.2258(5) 0.5040(5) 0.1172(3) 0.0619(13) Uani 1 1 d .
C37 C 1.3372(5) 0.4563(4) 0.1161(3) 0.0515(11) Uani 1 1 d .
C38 C 1.3483(6) 0.3725(6) 0.0509(3) 0.0691(14) Uani 1 1 d .
H38 H 1.2805 0.3440 0.0053 0.083 Uiso 1 1 calc R
C39 C 1.4579(6) 0.3295(6) 0.0516(3) 0.0843(18) Uani 1 1 d .
H39 H 1.4673 0.2737 0.0060 0.101 Uiso 1 1 calc R
C40 C 1.5539(6) 0.3678(5) 0.1184(3) 0.0696(14) Uani 1 1 d .
H40 H 1.6282 0.3364 0.1190 0.084 Uiso 1 1 calc R
C41 C 1.5433(5) 0.4489(5) 0.1827(3) 0.0680(13) Uani 1 1 d .
H41 H 1.6097 0.4744 0.2286 0.082 Uiso 1 1 calc R
C42 C 1.4365(5) 0.4953(5) 0.1824(3) 0.0642(13) Uani 1 1 d .
H42 H 1.4306 0.5543 0.2278 0.077 Uiso 1 1 calc R
N1 N 0.1331(4) 0.8442(4) -0.0677(2) 0.0542(9) Uani 1 1 d .
O1 O 0.1687(4) 0.7780(4) -0.12021(18) 0.0692(9) Uani 1 1 d .
O2 O 0.0288(4) 0.8701(4) -0.0768(2) 0.0883(12) Uani 1 1 d .
O3 O 0.4460(2) 1.1206(2) 0.28467(13) 0.0340(6) Uani 1 1 d .
O4 O 0.5333(3) 1.2337(3) 0.41058(14) 0.0395(6) Uani 1 1 d .
P1 P 0.76476(10) 1.07703(9) 0.39925(5) 0.0272(3) Uani 1 1 d .

loop_
_atom_site_aniso_label
_atom_site_aniso_U_11
_atom_site_aniso_U_22
_atom_site_aniso_U_33
_atom_site_aniso_U_23
_atom_site_aniso_U_13
_atom_site_aniso_U_12
C1 0.0265(18) 0.0269(17) 0.0278(19) 0.0031(14) -0.0009(15) 0.0125(15)
C2 0.032(2) 0.038(2) 0.029(2) 0.0035(16) -0.0041(16) 0.0146(17)
C3 0.036(2) 0.045(2) 0.029(2) 0.0059(17) 0.0052(17) 0.0126(18)
C4 0.031(2) 0.043(2) 0.043(2) 0.0031(18) 0.0089(18) 0.0130(18)
C5 0.029(2) 0.036(2) 0.053(3) 0.0040(18) -0.0050(18) 0.0155(18)
C6 0.037(2) 0.0340(19) 0.028(2) 0.0053(15) -0.0041(16) 0.0160(17)
C7 0.0330(19) 0.0281(17) 0.0262(18) 0.0021(14) -0.0012(15) 0.0160(16)
C8 0.038(2) 0.0337(19) 0.037(2) 0.0028(16) 0.0024(17) 0.0191(17)
C9 0.058(3) 0.039(2) 0.045(2) 0.0009(18) 0.000(2) 0.033(2)
C10 0.064(3) 0.0271(19) 0.043(2) 0.0030(17) -0.003(2) 0.020(2)
C11 0.050(2) 0.030(2) 0.043(2) 0.0042(17) -0.0016(19) 0.0104(19)
C12 0.041(2) 0.035(2) 0.038(2) 0.0044(16) 0.0056(17) 0.0202(18)
C13 0.0265(18) 0.0286(18) 0.0299(19) 0.0032(14) 0.0021(15) 0.0118(15)
C14 0.040(2) 0.0330(19) 0.035(2) 0.0072(16) 0.0052(17) 0.0159(17)
C15 0.058(3) 0.050(2) 0.027(2) 0.0057(18) 0.0067(19) 0.019(2)
C16 0.050(2) 0.048(2) 0.036(2) -0.0062(19) 0.0052(19) 0.018(2)
C17 0.044(2) 0.035(2) 0.044(2) -0.0027(18) 0.0012(19) 0.0149(19)
C18 0.041(2) 0.035(2) 0.033(2) 0.0061(16) 0.0046(17) 0.0167(18)
C19 0.0271(18) 0.0306(18) 0.0273(19) 0.0053(14) 0.0028(15) 0.0158(16)
C20 0.0276(19) 0.0303(18) 0.032(2) 0.0069(15) 0.0025(15) 0.0132(16)
C21 0.034(2) 0.0364(19) 0.0283(19) 0.0033(15) 0.0018(16) 0.0187(17)
C22 0.038(2) 0.041(2) 0.034(2) 0.0067(17) 0.0000(17) 0.0192(19)
C23 0.049(3) 0.062(3) 0.047(3) -0.004(2) -0.010(2) 0.037(2)
C24 0.048(3) 0.064(3) 0.058(3) -0.001(2) -0.012(2) 0.038(2)
C25 0.042(2) 0.056(2) 0.034(2) 0.0078(19) -0.0096(18) 0.024(2)
C26 0.102(4) 0.150(5) 0.043(3) -0.032(3) -0.025(3) 0.101(4)
C27 0.094(4) 0.149(5) 0.045(3) -0.021(3) -0.022(3) 0.102(4)
C28 0.0313(19) 0.0343(19) 0.034(2) 0.0014(15) 0.0003(16) 0.0185(17)
C29 0.037(2) 0.045(2) 0.029(2) 0.0017(16) -0.0043(17) 0.0214(19)
C30 0.045(2) 0.042(2) 0.038(2) 0.0008(17) -0.0008(18) 0.027(2)
C31 0.055(3) 0.049(2) 0.046(3) 0.0034(19) 0.005(2) 0.031(2)
C32 0.063(3) 0.052(3) 0.055(3) 0.010(2) 0.018(2) 0.036(2)
C33 0.073(3) 0.056(3) 0.068(3) 0.013(2) 0.025(3) 0.043(3)
C34 0.081(3) 0.060(3) 0.077(3) 0.021(2) 0.034(3) 0.050(3)
C35 0.082(4) 0.065(3) 0.079(4) 0.027(3) 0.038(3) 0.054(3)
C36 0.076(3) 0.057(3) 0.076(3) 0.029(2) 0.040(3) 0.043(3)
C37 0.057(3) 0.048(2) 0.065(3) 0.021(2) 0.030(2) 0.033(2)
C38 0.081(4) 0.085(4) 0.064(3) 0.005(3) 0.006(3) 0.060(3)
C39 0.087(4) 0.111(4) 0.076(4) -0.019(3) -0.004(3) 0.074(4)
C40 0.063(3) 0.071(3) 0.083(4) -0.003(3) 0.000(3) 0.043(3)
C41 0.059(3) 0.067(3) 0.069(3) 0.001(3) 0.003(3) 0.024(3)
C42 0.064(3) 0.056(3) 0.072(4) 0.001(2) 0.022(3) 0.027(3)
N1 0.055(2) 0.064(2) 0.045(2) 0.0054(18) -0.0136(18) 0.031(2)
O1 0.083(2) 0.097(3) 0.0367(18) -0.0010(17) -0.0089(16) 0.054(2)
O2 0.094(3) 0.122(3) 0.069(2) -0.018(2) -0.036(2) 0.080(3)
O3 0.0326(14) 0.0414(14) 0.0331(14) 0.0060(11) -0.0007(11) 0.0220(12)
O4 0.0443(16) 0.0439(15) 0.0367(15) -0.0005(12) 0.0029(12) 0.0277(13)
P1 0.0283(5) 0.0282(5) 0.0264(5) 0.0038(4) 0.0002(4) 0.0145(4)

loop_
_atom_type_symbol
_atom_type_description
_atom_type_scat_dispersion_real
_atom_type_scat_dispersion_imag
_atom_type_scat_source
C C 0.0033 0.0016 'International Tables Vol C Tables 4.2.6.8 and 6.1.1.4'
H H 0.0000 0.0000 'International Tables Vol C Tables 4.2.6.8 and 6.1.1.4'
N N 0.0061 0.0033 'International Tables Vol C Tables 4.2.6.8 and 6.1.1.4'
O O 0.0106 0.0060 'International Tables Vol C Tables 4.2.6.8 and 6.1.1.4'
P P 0.1023 0.0942 'International Tables Vol C Tables 4.2.6.8 and 6.1.1.4'

loop_
_geom_angle_atom_site_label_1
_geom_angle_atom_site_label_2
_geom_angle_atom_site_label_3
_geom_angle
C2 C1 C6 118.9(3)
C2 C1 P1 121.6(3)
C6 C1 P1 119.5(3)
C3 C2 C1 119.8(3)
C3 C2 H2 120.1
C1 C2 H2 120.1
C4 C3 C2 120.7(3)
C4 C3 H3 119.7
C2 C3 H3 119.7
C3 C4 C5 120.4(3)
C3 C4 H4 119.8
C5 C4 H4 119.8
C6 C5 C4 120.0(3)
C6 C5 H5 120.0
C4 C5 H5 120.0
C5 C6 C1 120.3(3)
C5 C6 H6 119.8
C1 C6 H6 119.8
C8 C7 C12 119.2(3)
C8 C7 P1 122.6(3)
C12 C7 P1 118.2(2)
C9 C8 C7 119.9(3)
C9 C8 H8 120.0
C7 C8 H8 120.0
C10 C9 C8 120.6(4)
C10 C9 H9 119.7
C8 C9 H9 119.7
C11 C10 C9 119.7(3)
C11 C10 H10 120.2
C9 C10 H10 120.2
C12 C11 C10 120.6(4)
C12 C11 H11 119.7
C10 C11 H11 119.7
C11 C12 C7 120.0(3)
C11 C12 H12 120.0
C7 C12 H12 120.0
C14 C13 C18 119.2(3)
C14 C13 P1 122.6(3)
C18 C13 P1 118.1(3)
C15 C14 C13 120.4(3)
C15 C14 H14 119.8
C13 C14 H14 119.8
C14 C15 C16 120.0(4)
C14 C15 H15 120.0
C16 C15 H15 120.0
C17 C16 C15 120.0(4)
C17 C16 H16 120.0
C15 C16 H16 120.0
C16 C17 C18 120.4(4)
C16 C17 H17 119.8
C18 C17 H17 119.8
C17 C18 C13 120.1(3)
C17 C18 H18 120.0
C13 C18 H18 120.0
C20 C19 C28 106.7(3)
C20 C19 P1 129.3(3)
C28 C19 P1 123.8(2)
O4 C20 O3 118.4(3)
O4 C20 C19 134.9(3)
O3 C20 C19 106.7(3)
C28 C21 O3 109.9(3)
C28 C21 C22 133.0(3)
O3 C21 C22 117.1(3)
C27 C22 C23 117.0(4)
C27 C22 C21 121.4(4)
C23 C22 C21 121.6(3)
C24 C23 C22 120.7(4)
C24 C23 H23 119.6
C22 C23 H23 119.6
C25 C24 C23 119.7(4)
C25 C24 H24 120.1
C23 C24 H24 120.1
C26 C25 C24 121.0(4)
C26 C25 N1 117.8(4)
C24 C25 N1 121.2(4)
C25 C26 C27 119.5(4)
C25 C26 H26 120.3
C27 C26 H26 120.3
C26 C27 C22 122.1(4)
C26 C27 H27 118.9
C22 C27 H27 118.9
C21 C28 C29 128.4(3)
C21 C28 C19 107.4(3)
C29 C28 C19 124.1(3)
C30 C29 C28 171.2(4)
C29 C30 C31 176.3(4)
C32 C31 C30 176.1(4)
C31 C32 C33 177.5(5)
C34 C33 C32 177.0(6)
C33 C34 C35 176.8(6)
C36 C35 C34 175.8(6)
C35 C36 C37 176.9(6)
C38 C37 C42 119.1(4)
C38 C37 C36 121.4(5)
C42 C37 C36 119.6(4)
C37 C38 C39 119.9(5)
C37 C38 H38 120.0
C39 C38 H38 120.0
C38 C39 C40 119.9(5)
C38 C39 H39 120.0
C40 C39 H39 120.0
C41 C40 C39 120.6(5)
C41 C40 H40 119.7
C39 C40 H40 119.7
C40 C41 C42 120.1(5)
C40 C41 H41 119.9
C42 C41 H41 119.9
C41 C42 C37 120.3(4)
C41 C42 H42 119.8
C37 C42 H42 119.8
O2 N1 O1 123.0(4)
O2 N1 C25 117.8(4)
O1 N1 C25 119.2(4)
C21 O3 C20 109.1(2)
C19 P1 C1 112.64(15)
C19 P1 C13 111.91(15)
C1 P1 C13 105.68(15)
C19 P1 C7 109.34(15)
C1 P1 C7 107.29(15)
C13 P1 C7 109.82(15)

loop_
_geom_bond_atom_site_label_1
_geom_bond_atom_site_label_2
_geom_bond_distance
C1 C2 1.392(5)
C1 C6 1.404(5)
C1 P1 1.801(3)
C2 C3 1.381(5)
C2 H2 0.9500
C3 C4 1.367(5)
C3 H3 0.9500
C4 C5 1.380(5)
C4 H4 0.9500
C5 C6 1.371(5)
C5 H5 0.9500
C6 H6 0.9500
C7 C8 1.392(5)
C7 C12 1.401(5)
C7 P1 1.807(3)
C8 C9 1.385(5)
C8 H8 0.9500
C9 C10 1.380(6)
C9 H9 0.9500
C10 C11 1.380(5)
C10 H10 0.9500
C11 C12 1.378(5)
C11 H11 0.9500
C12 H12 0.9500
C13 C14 1.387(5)
C13 C18 1.397(4)
C13 P1 1.803(3)
C14 C15 1.381(5)
C14 H14 0.9500
C15 C16 1.388(5)
C15 H15 0.9500
C16 C17 1.374(6)
C16 H16 0.9500
C17 C18 1.380(5)
C17 H17 0.9500
C18 H18 0.9500
C19 C20 1.420(5)
C19 C28 1.455(5)
C19 P1 1.725(3)
C20 O4 1.224(4)
C20 O3 1.418(4)
C21 C28 1.371(5)
C21 O3 1.374(4)
C21 C22 1.444(5)
C22 C27 1.377(5)
C22 C23 1.394(5)
C23 C24 1.373(6)
C23 H23 0.9500
C24 C25 1.360(5)
C24 H24 0.9500
C25 C26 1.349(6)
C25 N1 1.466(5)
C26 C27 1.363(6)
C26 H26 0.9500
C27 H27 0.9500
C28 C29 1.417(5)
C29 C30 1.207(5)
C30 C31 1.357(5)
C31 C32 1.200(5)
C32 C33 1.362(6)
C33 C34 1.202(5)
C34 C35 1.358(6)
C35 C36 1.201(6)
C36 C37 1.428(6)
C37 C38 1.372(6)
C37 C42 1.390(7)
C38 C39 1.377(6)
C38 H38 0.9500
C39 C40 1.379(7)
C39 H39 0.9500
C40 C41 1.342(6)
C40 H40 0.9500
C41 C42 1.374(6)
C41 H41 0.9500
C42 H42 0.9500
N1 O2 1.219(4)
N1 O1 1.231(4)
